data_2313008
loop_
_publ_author_name
'Ovdenko, Valeriia M.'
'Apostu, Mircea-Odin'
'Golenya, Irina A.'
'Myronenko, Anna Yu'
'Gural'skiy, Il'ya A.'

_publ_section_title
;
 Crystal structure of <i>catena</i>-poly[2-bromo-ethyl-ammonium
 [tin(II)-tri-&#x3bc;-bromido]].
;
_journal_coeditor_code WM5802
_journal_issue 'Pt 7'
_journal_name_full 'Acta crystallographica. Section E, Crystallographic communications'
_journal_page_first 825
_journal_page_last 828
_journal_paper_doi 10.1107/S2056989026006079
_journal_volume 82
_journal_year 2026
_chemical_formula_iupac '(C2 H7 Br N) [Sn Br3]'
_chemical_formula_moiety 'C2 H7 Br N +, Br3 Sn -'
_chemical_formula_sum 'C2 H7 Br4 N Sn'
_chemical_formula_weight 483.42
_chemical_name_systematic
;
<i>catena</i>-Poly[2-bromoethylammonium [tin(II)-tri-\m-bromido]]
;
_space_group_crystal_system monoclinic
_space_group_IT_number 14
_space_group_name_Hall '-P 2yn'
_space_group_name_H-M_alt 'P 1 21/n 1'
_atom_sites_solution_hydrogens geom
_audit_creation_method
;
Olex2 1.5
(compiled 2026.04.10 svn.r48fbca5a for OlexSys, GUI svn.r7537)
;
_cell_angle_alpha 90
_cell_angle_beta 90.513(13)
_cell_angle_gamma 90
_cell_formula_units_Z 4
_cell_length_a 7.883(3)
_cell_length_b 8.7065(6)
_cell_length_c 14.4937(11)
_cell_measurement_reflns_used 2192
_cell_measurement_temperature 200.01(10)
_cell_measurement_theta_max 28.3670
_cell_measurement_theta_min 2.7380
_cell_volume 994.7(4)
_computing_cell_refinement
;
CrysAlisPro (Rigaku OD, 2024)
;
_computing_data_collection
;
CrysAlisPro (Rigaku OD, 2024)
;
_computing_data_reduction
;
CrysAlisPro (Rigaku OD, 2024)
;
_computing_molecular_graphics
;
Olex2 (Dolomanov <i>et al.</i>,  2009)
;
_computing_publication_material
;
publCIF (Westrip, 2010)
;
_computing_structure_refinement
;
SHELXL (Sheldrick, 2015b)
;
_computing_structure_solution
;
<i>SHELXT</i> (Sheldrick, 2015a)
;
_diffrn_ambient_temperature 200.01(10)
_diffrn_detector 'Hybrid Pixel Array Detector'
_diffrn_detector_area_resol_mean 10.0000
_diffrn_measured_fraction_theta_full 0.999
_diffrn_measured_fraction_theta_max 0.816
_diffrn_measurement_device 'four-circle diffractometer'
_diffrn_measurement_device_type 'XtaLAB Synergy, Dualflex, HyPix'
_diffrn_measurement_method '\w scans'
_diffrn_radiation_monochromator mirror
_diffrn_radiation_probe x-ray
_diffrn_radiation_type 'Mo K\a'
_diffrn_radiation_wavelength 0.71073
_diffrn_reflns_av_R_equivalents 0.0342
_diffrn_reflns_av_unetI/netI 0.0319
_diffrn_reflns_limit_h_max 9
_diffrn_reflns_limit_h_min -9
_diffrn_reflns_limit_k_max 11
_diffrn_reflns_limit_k_min -11
_diffrn_reflns_limit_l_max 19
_diffrn_reflns_limit_l_min -19
_diffrn_reflns_number 3899
_diffrn_reflns_theta_full 25.242
_diffrn_reflns_theta_max 30.190
_diffrn_reflns_theta_min 2.729
_diffrn_source 'micro-focus sealed X-ray tube'
_exptl_absorpt_coefficient_mu 18.560
_exptl_absorpt_correction_T_max 0.648
_exptl_absorpt_correction_T_min 0.184
_exptl_absorpt_correction_type analytical
_exptl_absorpt_process_details
;
[CrysAlisPro (Rigaku OD (2024), using a multifaceted crystal
model based on expressions derived by Clark & Reid (1995)]
;
_exptl_crystal_colour colourless
_exptl_crystal_density_diffrn 3.228
_exptl_crystal_description plate
_exptl_crystal_F_000 864
_exptl_crystal_size_max 0.116
_exptl_crystal_size_mid 0.062
_exptl_crystal_size_min 0.023
_refine_diff_density_max 0.969
_refine_diff_density_min -0.692
_refine_ls_extinction_method none
_refine_ls_goodness_of_fit_ref 1.037
_refine_ls_hydrogen_treatment constr
_refine_ls_matrix_type full
_refine_ls_number_parameters 94
_refine_ls_number_reflns 3899
_refine_ls_number_restraints 0
_refine_ls_restrained_S_all 1.037
_refine_ls_R_factor_all 0.0537
_refine_ls_R_factor_gt 0.0384
_refine_ls_shift/su_max 0.000
_refine_ls_shift/su_mean 0.000
_refine_ls_structure_factor_coef Fsqd
_refine_ls_weighting_details 'w=1/[\s^2^(Fo^2^)+(0.0412P)^2^+2.5221P] where P=(Fo^2^+2Fc^2^)/3'
_refine_ls_weighting_scheme calc
_refine_ls_wR_factor_gt 0.0825
_refine_ls_wR_factor_ref 0.0867
_reflns_number_gt 3101
_reflns_number_total 3899
_reflns_threshold_expression 'I > 2\s(I)'
_cod_data_source_file wm5802.cif
_cod_data_source_block I
_cod_database_code 2313008
_shelx_space_group_comment
;
The symmetry employed for this shelxl refinement is uniquely defined
by the following loop, which should always be used as a source of
symmetry information in preference to the above space-group names.
They are only intended as comments.
;

loop_
_space_group_symop_operation_xyz
'x, y, z'
'-x+1/2, y+1/2, -z+1/2'
'-x, -y, -z'
'x-1/2, -y-1/2, z-1/2'

loop_
_atom_site_type_symbol
_atom_site_label
_atom_site_fract_x
_atom_site_fract_y
_atom_site_fract_z
_atom_site_U_iso_or_equiv
_atom_site_adp_type
_atom_site_calc_flag
_atom_site_occupancy
_atom_site_disorder_assembly
_atom_site_disorder_group
Sn Sn1 0.24506(6) 0.50701(5) 0.23958(4) 0.02780(14) Uani d 1 . .
Br Br1 0.00481(9) 0.69436(8) 0.31340(6) 0.03191(19) Uani d 1 . .
Br Br4A 0.7829(14) 0.0021(4) 0.4183(3) 0.0494(14) Uani d 0.526(18) A 1
Br Br4B 0.6922(16) -0.0059(3) 0.4114(2) 0.0475(16) Uani d 0.474(18) A 2
Br Br2 0.21352(9) 0.32682(8) 0.39200(6) 0.03210(19) Uani d 1 . .
Br Br3 0.50363(9) 0.65306(8) 0.32387(6) 0.02965(18) Uani d 1 . .
N N1 0.7777(8) 0.3505(7) 0.3497(5) 0.0347(15) Uani d 1 . .
H H1A 0.723604 0.283201 0.311459 0.042 Uiso calc 1 . .
H H1B 0.891835 0.337768 0.344926 0.042 Uiso calc 1 . .
H H1C 0.749523 0.448271 0.333513 0.042 Uiso calc 1 . .
C C1 0.7255(14) 0.3215(11) 0.4465(7) 0.054(2) Uani d 1 . .
H H1AA 0.825780 0.333795 0.487421 0.065 Uiso calc 0.526(18) A 1
H H1AB 0.641222 0.400138 0.464319 0.065 Uiso calc 0.526(18) A 1
H H1BC 0.600418 0.329253 0.449890 0.065 Uiso calc 0.474(18) A 2
H H1BD 0.774061 0.403046 0.486318 0.065 Uiso calc 0.474(18) A 2
C C2A 0.656(3) 0.176(2) 0.4611(16) 0.057(7) Uani d 0.526(18) A 1
H H2AA 0.542464 0.173121 0.430883 0.068 Uiso calc 0.526(18) A 1
H H2AB 0.637669 0.163218 0.528206 0.068 Uiso calc 0.526(18) A 1
C C2B 0.779(3) 0.169(2) 0.4840(12) 0.035(4) Uani d 0.474(18) A 2
H H2BA 0.738155 0.159334 0.548165 0.042 Uiso calc 0.474(18) A 2
H H2BB 0.904294 0.164162 0.485746 0.042 Uiso calc 0.474(18) A 2

loop_
_atom_site_aniso_label
_atom_site_aniso_U_11
_atom_site_aniso_U_22
_atom_site_aniso_U_33
_atom_site_aniso_U_12
_atom_site_aniso_U_13
_atom_site_aniso_U_23
Sn1 0.0282(3) 0.0231(2) 0.0321(3) -0.00033(18) -0.0004(2) -0.0030(2)
Br1 0.0244(4) 0.0272(4) 0.0441(5) 0.0036(3) 0.0027(3) 0.0006(3)
Br4A 0.065(4) 0.0267(10) 0.0565(14) 0.0088(13) 0.0095(17) 0.0081(8)
Br4B 0.068(5) 0.0285(10) 0.0456(14) -0.0016(13) 0.0030(16) 0.0022(8)
Br2 0.0382(4) 0.0246(4) 0.0334(4) -0.0019(3) -0.0025(3) 0.0024(3)
Br3 0.0239(3) 0.0280(4) 0.0371(5) -0.0018(3) -0.0010(3) 0.0008(3)
N1 0.035(3) 0.023(3) 0.046(4) 0.004(2) -0.002(3) -0.003(3)
C1 0.082(7) 0.038(5) 0.042(5) 0.009(4) 0.015(5) -0.009(4)
C2A 0.077(16) 0.045(11) 0.049(13) 0.006(10) 0.034(12) 0.001(10)
C2B 0.030(10) 0.044(10) 0.030(9) -0.003(7) -0.016(8) 0.005(7)

loop_
_atom_type_symbol
_atom_type_description
_atom_type_scat_dispersion_real
_atom_type_scat_dispersion_imag
_atom_type_scat_source
C C 0.0033 0.0016 'International Tables Vol C Tables 4.2.6.8 and 6.1.1.4'
H H 0.0000 0.0000 'International Tables Vol C Tables 4.2.6.8 and 6.1.1.4'
Br Br -0.2901 2.4595 'International Tables Vol C Tables 4.2.6.8 and 6.1.1.4'
N N 0.0061 0.0033 'International Tables Vol C Tables 4.2.6.8 and 6.1.1.4'
Sn Sn -0.6537 1.4246 'International Tables Vol C Tables 4.2.6.8 and 6.1.1.4'

loop_
_exptl_crystal_face_index_h
_exptl_crystal_face_index_k
_exptl_crystal_face_index_l
_exptl_crystal_face_perp_dist
0 -1 0 0.0050
0 1 0 0.0183
-6 -10 8 0.0251
-9 2 12 0.0510
10 -5 -1 0.0455
-10 5 1 0.0509
0 -2 -20 0.0359
1 2 20 0.0184

loop_
_geom_angle_atom_site_label_1
_geom_angle_atom_site_label_2
_geom_angle_atom_site_label_3
_geom_angle_site_symmetry_1
_geom_angle_site_symmetry_3
_geom_angle
_geom_angle_publ_flag
Br3 Sn1 Br2 . . 88.75(3) ?
Br3 Sn1 Br1 . . 93.74(3) ?
Br2 Sn1 Br1 . . 87.56(3) ?
Br3 Sn1 Br2 . 2 77.92(2) ?
Br2 Sn1 Br2 . 2 159.89(3) ?
Br1 Sn1 Br2 . 2 78.47(3) ?
Br3 Sn1 Br1 . 2_545 92.40(3) ?
Br2 Sn1 Br1 . 2_545 77.44(3) ?
Br1 Sn1 Br1 . 2_545 163.66(3) ?
Br2 Sn1 Br1 2 2_545 117.66(3) ?
Br3 Sn1 Br3 . 2_545 152.91(3) ?
Br2 Sn1 Br3 . 2_545 71.04(2) ?
Br1 Sn1 Br3 . 2_545 102.93(3) ?
Br2 Sn1 Br3 2 2_545 125.98(2) ?
Br1 Sn1 Br3 2_545 2_545 66.24(3) ?
Sn1 Br1 Sn1 . 2 89.10(3) ?
H1A N1 H1B . . 109.5 ?
H1A N1 H1C . . 109.5 ?
H1B N1 H1C . . 109.5 ?
C1 N1 H1A . . 109.5 ?
C1 N1 H1B . . 109.5 ?
C1 N1 H1C . . 109.5 ?
N1 C1 H1AA . . 108.7 ?
N1 C1 H1AB . . 108.7 ?
N1 C1 H1BC . . 108.6 ?
N1 C1 H1BD . . 108.6 ?
N1 C1 C2B . . 114.5(10) ?
H1AA C1 H1AB . . 107.6 ?
H1BC C1 H1BD . . 107.6 ?
C2A C1 N1 . . 114.2(11) ?
C2A C1 H1AA . . 108.7 ?
C2A C1 H1AB . . 108.7 ?
C2B C1 H1BC . . 108.6 ?
C2B C1 H1BD . . 108.6 ?
Br4A C2A H2AA . . 108.0 ?
Br4A C2A H2AB . . 108.0 ?
C1 C2A Br4A . . 117.2(14) ?
C1 C2A H2AA . . 108.0 ?
C1 C2A H2AB . . 108.0 ?
H2AA C2A H2AB . . 107.2 ?
Br4B C2B H2BA . . 108.9 ?
Br4B C2B H2BB . . 108.9 ?
C1 C2B Br4B . . 113.5(11) ?
C1 C2B H2BA . . 108.9 ?
C1 C2B H2BB . . 108.9 ?
H2BA C2B H2BB . . 107.7 ?

loop_
_geom_bond_atom_site_label_1
_geom_bond_atom_site_label_2
_geom_bond_site_symmetry_2
_geom_bond_distance
_geom_bond_publ_flag
Sn1 Br1 . 2.7256(10) y
Sn1 Br2 . 2.7228(9) y
Sn1 Br3 . 2.6869(11) y
Sn1 Br2 2 3.3922(9) y
Sn1 Br1 2_545 3.4518(10) y
Sn1 Br3 2_545 3.7621(9) y
Br4A C2A . 1.921(19) y
Br4B C2B . 1.968(19) y
N1 H1A . 0.9100 ?
N1 H1B . 0.9100 ?
N1 H1C . 0.9100 ?
N1 C1 . 1.487(11) y
C1 H1AA . 0.9900 ?
C1 H1AB . 0.9900 ?
C1 H1BC . 0.9900 ?
C1 H1BD . 0.9900 ?
C1 C2A . 1.40(2) y
C1 C2B . 1.49(2) y
C2A H2AA . 0.9900 ?
C2A H2AB . 0.9900 ?
C2B H2BA . 0.9900 ?
C2B H2BB . 0.9900 ?

loop_
_geom_hbond_atom_site_label_D
_geom_hbond_atom_site_label_H
_geom_hbond_atom_site_label_A
_geom_hbond_site_symmetry_A
_geom_hbond_distance_DH
_geom_hbond_distance_HA
_geom_hbond_distance_DA
_geom_hbond_angle_DHA
_geom_hbond_publ_flag
N1 H1A Br1 2_545 0.91 2.66 3.507(7) 156 yes
N1 H1B Br2 1_655 0.91 2.62 3.491(6) 160 yes
N1 H1C Br3 . 0.91 2.64 3.425(6) 145 yes
C1 H1BD Br2 3_666 0.99 2.94 3.882(9) 159 yes
C2A H2AA Br2 . 0.99 2.97 3.85(3) 149 yes

loop_
_geom_torsion_atom_site_label_1
_geom_torsion_atom_site_label_2
_geom_torsion_atom_site_label_3
_geom_torsion_atom_site_label_4
_geom_torsion_site_symmetry_1
_geom_torsion_site_symmetry_2
_geom_torsion_site_symmetry_3
_geom_torsion_site_symmetry_4
_geom_torsion
_geom_torsion_publ_flag
N1 C1 C2A Br4A . . . . 51(2) ?
N1 C1 C2B Br4B . . . . -58.2(17) ?

loop_
_twin_individual_id
_twin_individual_mass_fraction_refined
1 0.6570(11)
2 0.3430(11)
